data_4062977
_journal_name_full Organometallics
_journal_paper_doi 10.1021/om049801r
_journal_year 2004
_chemical_formula_sum 'C25 H31 Cl3 F3 N5 O16 Pt'
_chemical_formula_weight 1015.99
_space_group_IT_number 14
_symmetry_cell_setting monoclinic
_symmetry_space_group_name_Hall '-P 2ybc'
_symmetry_space_group_name_H-M 'P 1 21/c 1'
_cell_angle_alpha 90.00
_cell_angle_beta 94.5890(10)
_cell_angle_gamma 90.00
_cell_formula_units_Z 4
_cell_length_a 16.0619(6)
_cell_length_b 13.1120(5)
_cell_length_c 17.5245(6)
_cell_measurement_temperature 133(2)
_cell_volume 3678.9(2)
_diffrn_ambient_temperature 133(2)
_exptl_crystal_density_diffrn 1.834
_cod_original_sg_symbol_H-M 'P 21/c'
_cod_database_code 4062977

loop_
_symmetry_equiv_pos_as_xyz
'x, y, z'
'-x, y+1/2, -z+1/2'
'-x, -y, -z'
'x, -y-1/2, z-1/2'

loop_
_atom_site_label
_atom_site_type_symbol
_atom_site_fract_x
_atom_site_fract_y
_atom_site_fract_z
_atom_site_U_iso_or_equiv
_atom_site_adp_type
_atom_site_occupancy
_atom_site_symmetry_multiplicity
_atom_site_calc_flag
_atom_site_refinement_flags
_atom_site_disorder_assembly
_atom_site_disorder_group
Pt Pt 0.693330(5) 0.621209(6) 0.310479(5) 0.01722(3) Uani 1 1 d . . .
N11 N 0.72293(12) 0.82375(14) 0.36386(11) 0.0245(4) Uani 1 1 d U . .
N12 N 0.89813(11) 0.52067(14) 0.34310(11) 0.0211(4) Uani 1 1 d U . .
N21 N 0.70052(12) 0.44894(14) 0.44466(10) 0.0210(4) Uani 1 1 d U . .
N22 N 0.70708(13) 0.47194(15) 0.16402(11) 0.0261(4) Uani 1 1 d U . .
O1 O 0.57702(10) 0.59436(12) 0.25340(9) 0.0257(4) Uani 1 1 d . A .
O2 O 0.51370(12) 0.52773(16) 0.35206(11) 0.0463(5) Uani 1 1 d . A .
O11 O 0.66426(10) 0.77435(12) 0.32601(10) 0.0274(4) Uani 1 1 d . . .
O12 O 0.70828(11) 0.90709(12) 0.39076(11) 0.0372(5) Uani 1 1 d . . .
O13 O 0.87125(11) 0.93572(11) 0.40804(9) 0.0265(4) Uani 1 1 d . . .
O14 O 1.02203(10) 0.84194(12) 0.42178(9) 0.0239(3) Uani 1 1 d . . .
O15 O 1.02752(10) 0.62702(12) 0.38697(9) 0.0264(3) Uani 1 1 d . . .
O16 O 0.90568(11) 0.45859(12) 0.39488(10) 0.0308(4) Uani 1 1 d . . .
O17 O 0.90555(12) 0.50172(13) 0.27575(10) 0.0349(4) Uani 1 1 d . . .
O21 O 0.64101(11) 0.40810(13) 0.47270(9) 0.0292(4) Uani 1 1 d . . .
O22 O 0.74155(11) 0.51862(12) 0.47498(9) 0.0304(4) Uani 1 1 d . . .
O23 O 0.76238(10) 0.25932(11) 0.43917(9) 0.0239(3) Uani 1 1 d . . .
O24 O 0.79154(10) 0.16339(11) 0.29940(10) 0.0269(4) Uani 1 1 d . . .
O25 O 0.75798(11) 0.27473(12) 0.16376(9) 0.0274(4) Uani 1 1 d . . .
O26 O 0.64998(12) 0.43980(14) 0.11967(10) 0.0381(4) Uani 1 1 d . . .
O27 O 0.75121(12) 0.54472(13) 0.15012(10) 0.0381(4) Uani 1 1 d . . .
C1 C 0.51817(15) 0.55222(18) 0.28586(14) 0.0276(5) Uani 1 1 d DU . .
C2 C 0.4404(3) 0.5384(7) 0.2283(3) 0.0368(13) Uani 0.711(18) 1 d PDU A 1
F1 F 0.3796(6) 0.4830(7) 0.2564(6) 0.0429(17) Uani 0.711(18) 1 d PDU A 1
F2 F 0.4086(2) 0.6269(6) 0.2063(4) 0.0682(19) Uani 0.711(18) 1 d PDU A 1
F3 F 0.4611(3) 0.4915(9) 0.1653(3) 0.077(3) Uani 0.711(18) 1 d PDU A 1
C2' C 0.4498(9) 0.5120(11) 0.2268(8) 0.037(4) Uiso 0.289(18) 1 d PDU A 2
F1' F 0.3816(15) 0.494(2) 0.2631(17) 0.057(6) Uani 0.289(18) 1 d PDU A 2
F2' F 0.4289(14) 0.5798(18) 0.1741(11) 0.096(7) Uani 0.289(18) 1 d PDU A 2
F3' F 0.4729(7) 0.4316(15) 0.1901(11) 0.066(4) Uani 0.289(18) 1 d PDU A 2
C11 C 0.80341(13) 0.67104(15) 0.35274(11) 0.0164(4) Uani 1 1 d U . .
C12 C 0.80271(13) 0.77564(16) 0.37350(12) 0.0186(4) Uani 1 1 d U . .
C13 C 0.87418(15) 0.83302(16) 0.39750(12) 0.0205(4) Uani 1 1 d U . .
C14 C 0.95114(14) 0.78557(16) 0.40304(12) 0.0203(4) Uani 1 1 d U . .
C15 C 0.95627(14) 0.68088(17) 0.38670(12) 0.0194(4) Uani 1 1 d U . .
C16 C 0.88284(13) 0.62890(15) 0.36280(12) 0.0173(4) Uani 1 1 d U . .
C17 C 0.87752(17) 0.96650(19) 0.48718(14) 0.0344(6) Uani 1 1 d . . .
H17A H 0.8268 0.9462 0.5108 0.041 Uiso 1 1 calc R . .
H17B H 0.8840 1.0407 0.4904 0.041 Uiso 1 1 calc R . .
H17C H 0.9261 0.9336 0.5142 0.041 Uiso 1 1 calc R . .
C18 C 1.05160(16) 0.89053(17) 0.35504(14) 0.0277(5) Uani 1 1 d . . .
H18A H 1.0638 0.8384 0.3174 0.033 Uiso 1 1 calc R . .
H18B H 1.1025 0.9292 0.3700 0.033 Uiso 1 1 calc R . .
H18C H 1.0085 0.9369 0.3324 0.033 Uiso 1 1 calc R . .
C19 C 1.09772(15) 0.6517(2) 0.44111(15) 0.0314(6) Uani 1 1 d . . .
H19A H 1.1308 0.7063 0.4201 0.038 Uiso 1 1 calc R . .
H19B H 1.1328 0.5911 0.4504 0.038 Uiso 1 1 calc R . .
H19C H 1.0771 0.6745 0.4894 0.038 Uiso 1 1 calc R . .
C21 C 0.71654(13) 0.47285(16) 0.30600(12) 0.0175(4) Uani 1 1 d U . .
C22 C 0.72224(13) 0.40909(16) 0.37003(12) 0.0171(4) Uani 1 1 d U . .
C23 C 0.74557(14) 0.30651(16) 0.37005(12) 0.0195(4) Uani 1 1 d U . .
C24 C 0.76059(14) 0.26099(16) 0.30120(13) 0.0216(5) Uani 1 1 d U . .
C25 C 0.74496(14) 0.31625(16) 0.23351(13) 0.0211(4) Uani 1 1 d U . .
C26 C 0.72337(14) 0.41862(16) 0.23785(12) 0.0193(4) Uani 1 1 d U . .
C27 C 0.71561(17) 0.16753(18) 0.45138(15) 0.0323(6) Uani 1 1 d . . .
H27A H 0.6557 0.1822 0.4439 0.039 Uiso 1 1 calc R . .
H27B H 0.7293 0.1429 0.5037 0.039 Uiso 1 1 calc R . .
H27C H 0.7301 0.1152 0.4148 0.039 Uiso 1 1 calc R . .
C28 C 0.88092(16) 0.16069(19) 0.31218(16) 0.0342(6) Uani 1 1 d . . .
H28A H 0.9058 0.1902 0.2679 0.041 Uiso 1 1 calc R . .
H28B H 0.8995 0.0899 0.3192 0.041 Uiso 1 1 calc R . .
H28C H 0.8985 0.2002 0.3582 0.041 Uiso 1 1 calc R . .
C29 C 0.70051(18) 0.1937(2) 0.14002(15) 0.0385(7) Uani 1 1 d . . .
H29A H 0.7090 0.1359 0.1753 0.046 Uiso 1 1 calc R . .
H29B H 0.7106 0.1717 0.0881 0.046 Uiso 1 1 calc R . .
H29C H 0.6430 0.2185 0.1406 0.046 Uiso 1 1 calc R . .
C99 C 1.08841(17) 0.35305(19) 0.34241(14) 0.0308(6) Uani 1 1 d . . .
H99 H 1.0301 0.3746 0.3257 0.037 Uiso 1 1 calc R . .
Cl1 Cl 1.10343(4) 0.36503(5) 0.44227(3) 0.03552(14) Uani 1 1 d . . .
Cl2 Cl 1.10141(5) 0.22547(5) 0.31488(4) 0.04180(16) Uani 1 1 d . . .
Cl3 Cl 1.15821(6) 0.43235(6) 0.29751(4) 0.05063(19) Uani 1 1 d . . .
N99 N 0.41576(14) 0.26939(17) 0.44533(14) 0.0376(5) Uani 1 1 d U . .
C91 C 0.4423(2) 0.3455(3) 0.5035(2) 0.0608(10) Uani 1 1 d U . .
H91A H 0.4334 0.4141 0.4822 0.073 Uiso 1 1 calc R . .
H91B H 0.5018 0.3361 0.5193 0.073 Uiso 1 1 calc R . .
H91C H 0.4097 0.3372 0.5480 0.073 Uiso 1 1 calc R . .
C92 C 0.4633(2) 0.2847(3) 0.37730(19) 0.0641(10) Uani 1 1 d U . .
H92A H 0.4460 0.2336 0.3384 0.077 Uiso 1 1 calc R . .
H92B H 0.5231 0.2775 0.3920 0.077 Uiso 1 1 calc R . .
H92C H 0.4521 0.3531 0.3565 0.077 Uiso 1 1 calc R . .
C93 C 0.3253(2) 0.2739(3) 0.4271(3) 0.0891(15) Uani 1 1 d U . .
H93A H 0.2969 0.2658 0.4742 0.107 Uiso 1 1 calc R . .
H93B H 0.3081 0.2190 0.3913 0.107 Uiso 1 1 calc R . .
H93C H 0.3103 0.3399 0.4037 0.107 Uiso 1 1 calc R . .
C94 C 0.4373(3) 0.1636(3) 0.4739(3) 0.0936(15) Uani 1 1 d U . .
H94A H 0.4029 0.1463 0.5158 0.112 Uiso 1 1 calc R . .
H94B H 0.4965 0.1610 0.4925 0.112 Uiso 1 1 calc R . .
H94C H 0.4266 0.1145 0.4321 0.112 Uiso 1 1 calc R . .

loop_
_atom_site_aniso_label
_atom_site_aniso_U_11
_atom_site_aniso_U_22
_atom_site_aniso_U_33
_atom_site_aniso_U_23
_atom_site_aniso_U_13
_atom_site_aniso_U_12
Pt 0.01766(4) 0.01360(4) 0.01985(4) 0.00062(3) -0.00187(3) -0.00009(3)
N11 0.0280(11) 0.0158(9) 0.0291(11) -0.0003(8) -0.0022(9) 0.0016(8)
N12 0.0147(9) 0.0200(9) 0.0283(11) -0.0037(8) 0.0000(8) 0.0000(7)
N21 0.0259(10) 0.0195(9) 0.0167(9) 0.0010(7) -0.0029(8) 0.0037(8)
N22 0.0359(12) 0.0240(10) 0.0186(10) 0.0002(8) 0.0035(9) 0.0056(9)
O1 0.0221(8) 0.0237(8) 0.0303(9) 0.0048(7) -0.0038(7) -0.0017(6)
O2 0.0414(12) 0.0659(14) 0.0310(11) 0.0031(10) -0.0006(9) -0.0187(10)
O11 0.0243(8) 0.0180(8) 0.0384(10) -0.0022(7) -0.0074(7) 0.0014(6)
O12 0.0377(11) 0.0175(8) 0.0544(12) -0.0108(8) -0.0080(9) 0.0080(7)
O13 0.0395(10) 0.0147(8) 0.0251(9) -0.0052(6) 0.0009(7) -0.0044(7)
O14 0.0257(8) 0.0256(8) 0.0199(8) -0.0007(6) -0.0012(7) -0.0106(7)
O15 0.0184(8) 0.0294(9) 0.0306(9) -0.0038(7) -0.0030(7) -0.0006(7)
O16 0.0299(9) 0.0192(8) 0.0427(11) 0.0088(7) -0.0012(8) 0.0021(7)
O17 0.0426(11) 0.0340(10) 0.0284(9) -0.0145(8) 0.0058(8) 0.0039(8)
O21 0.0309(9) 0.0343(9) 0.0230(9) 0.0038(7) 0.0065(7) -0.0034(7)
O22 0.0405(10) 0.0278(9) 0.0225(9) -0.0089(7) -0.0006(8) -0.0048(8)
O23 0.0309(9) 0.0183(8) 0.0214(8) 0.0048(6) -0.0043(7) -0.0013(6)
O24 0.0319(9) 0.0145(7) 0.0340(10) -0.0028(7) 0.0009(7) 0.0010(7)
O25 0.0381(10) 0.0230(8) 0.0214(8) -0.0073(7) 0.0050(7) -0.0023(7)
O26 0.0482(12) 0.0432(11) 0.0208(9) -0.0009(8) -0.0098(8) 0.0019(9)
O27 0.0533(12) 0.0311(10) 0.0309(10) 0.0118(8) 0.0086(9) -0.0054(9)
C1 0.0259(13) 0.0250(12) 0.0315(14) -0.0043(10) -0.0016(10) 0.0001(10)
C2 0.020(2) 0.054(4) 0.036(3) -0.002(2) -0.0004(17) -0.006(2)
F1 0.027(3) 0.055(3) 0.047(3) -0.006(2) 0.001(2) -0.022(2)
F2 0.0262(15) 0.100(4) 0.076(3) 0.047(3) -0.0119(17) 0.0007(18)
F3 0.038(2) 0.137(7) 0.055(3) -0.052(4) 0.0047(18) -0.027(3)
F1' 0.026(8) 0.073(10) 0.072(11) -0.015(7) -0.001(7) 0.004(7)
F2' 0.079(10) 0.126(11) 0.074(10) 0.056(9) -0.047(8) -0.067(9)
F3' 0.036(4) 0.082(8) 0.080(8) -0.057(7) 0.007(5) -0.020(5)
C11 0.0207(10) 0.0150(10) 0.0136(10) 0.0026(8) 0.0008(8) -0.0002(8)
C12 0.0211(11) 0.0170(10) 0.0172(10) -0.0001(8) -0.0007(8) 0.0005(8)
C13 0.0300(12) 0.0156(10) 0.0159(10) -0.0011(8) 0.0010(9) -0.0033(9)
C14 0.0243(11) 0.0214(11) 0.0149(10) -0.0006(8) -0.0005(9) -0.0078(9)
C15 0.0210(11) 0.0227(11) 0.0143(10) 0.0009(8) 0.0000(8) -0.0017(8)
C16 0.0221(10) 0.0135(9) 0.0162(10) 0.0001(8) 0.0008(8) -0.0008(8)
C17 0.0411(15) 0.0309(13) 0.0308(14) -0.0145(11) 0.0009(12) 0.0000(11)
C18 0.0306(13) 0.0282(13) 0.0249(12) 0.0012(10) 0.0059(10) -0.0089(10)
C19 0.0237(12) 0.0362(13) 0.0327(14) 0.0072(11) -0.0075(10) -0.0053(10)
C21 0.0155(10) 0.0171(10) 0.0196(11) 0.0003(8) -0.0003(8) -0.0018(8)
C22 0.0185(10) 0.0167(9) 0.0156(10) -0.0025(8) -0.0010(8) -0.0027(8)
C23 0.0200(11) 0.0175(10) 0.0203(11) 0.0024(8) -0.0019(9) -0.0028(8)
C24 0.0235(11) 0.0146(10) 0.0262(12) -0.0017(8) -0.0001(9) -0.0014(8)
C25 0.0239(11) 0.0198(10) 0.0198(11) -0.0045(8) 0.0028(9) -0.0021(9)
C26 0.0222(11) 0.0194(10) 0.0160(10) 0.0016(8) -0.0011(8) -0.0020(9)
C27 0.0408(15) 0.0231(12) 0.0329(14) 0.0085(10) 0.0030(12) -0.0041(11)
C28 0.0338(14) 0.0231(12) 0.0457(16) 0.0028(11) 0.0035(12) 0.0065(11)
C29 0.0503(18) 0.0334(14) 0.0314(14) -0.0136(11) 0.0016(13) -0.0091(12)
C99 0.0357(14) 0.0345(13) 0.0216(12) -0.0039(10) -0.0020(10) 0.0074(11)
Cl1 0.0442(4) 0.0429(4) 0.0194(3) -0.0031(3) 0.0024(3) -0.0006(3)
Cl2 0.0509(4) 0.0369(4) 0.0382(4) -0.0115(3) 0.0071(3) 0.0027(3)
Cl3 0.0756(6) 0.0433(4) 0.0350(4) 0.0074(3) 0.0170(4) -0.0036(4)
N99 0.0320(12) 0.0353(12) 0.0456(14) -0.0082(10) 0.0045(10) -0.0057(10)
C91 0.0417(18) 0.082(2) 0.059(2) -0.0401(19) 0.0082(16) -0.0071(17)
C92 0.078(3) 0.072(2) 0.0430(19) -0.0153(17) 0.0089(18) -0.001(2)
C93 0.0381(19) 0.088(3) 0.137(4) -0.057(3) -0.021(2) 0.0079(19)
C94 0.076(3) 0.058(2) 0.149(5) 0.035(3) 0.026(3) 0.006(2)

loop_
_geom_bond_atom_site_label_1
_geom_bond_atom_site_label_2
_geom_bond_distance
_geom_bond_site_symmetry_2
_geom_bond_publ_flag
Pt C11 1.973(2) . y
Pt C21 1.983(2) . y
Pt O1 2.0774(16) . y
Pt O11 2.0843(15) . y
N11 O12 1.220(2) . y
N11 O11 1.284(2) . y
N11 C12 1.426(3) . y
N12 O16 1.218(2) . y
N12 O17 1.221(2) . y
N12 C16 1.486(3) . y
N21 O22 1.223(2) . y
N21 O21 1.232(2) . y
N21 C22 1.476(3) . y
N22 O27 1.225(3) . y
N22 O26 1.228(3) . y
N22 C26 1.475(3) . y
O1 C1 1.268(3) . y
O2 C1 1.211(3) . y
O13 C13 1.360(3) . y
O13 C17 1.440(3) . y
O14 C14 1.375(2) . y
O14 C18 1.445(3) . y
O15 C15 1.344(3) . y
O15 C19 1.451(3) . y
O23 C23 1.368(2) . y
O23 C27 1.444(3) . y
O24 C24 1.374(3) . y
O24 C28 1.436(3) . y
O25 C25 1.369(2) . y
O25 C29 1.447(3) . y
C1 C2' 1.540(13) . ?
C1 C2 1.552(5) . y
C2 F2 1.313(7) . y
C2 F3 1.329(6) . y
C2 F1 1.341(6) . y
C2' F3' 1.305(12) . ?
C2' F2' 1.306(12) . ?
C2' F1' 1.332(13) . ?
C11 C16 1.389(3) . y
C11 C12 1.419(3) . y
C12 C13 1.408(3) . y
C13 C14 1.380(3) . y
C14 C15 1.406(3) . y
C15 C16 1.397(3) . y
C21 C22 1.396(3) . y
C21 C26 1.402(3) . y
C22 C23 1.396(3) . y
C23 C24 1.385(3) . y
C24 C25 1.396(3) . y
C25 C26 1.390(3) . y
C99 Cl1 1.754(2) . y
C99 Cl2 1.758(3) . y
C99 Cl3 1.760(3) . y
N99 C93 1.464(4) . y
N99 C91 1.466(3) . y
N99 C92 1.480(4) . y
N99 C94 1.506(4) . y
